data_1565160
loop_
_publ_author_name
'Soldevila-Sanmart\'in, Joan'
'Guerrero, Miguel'
'Choquesillo-Lazarte, Duane'
'Giner Planas, Jos\'e'
'Pons, Josefina'

_publ_section_title
;
 Dimeric metallacycles and coordination polymers: Zn(II), Cd(II) and
 Hg(II) complexes of two positional isomers of a flexible N,O-hybrid
 bispyrazole derived ligand
;
_journal_name_full 'Inorganica Chimica Acta'
_journal_page_first 119549
_journal_paper_doi 10.1016/j.ica.2020.119549
_journal_volume 506
_journal_year 2020
_chemical_formula_moiety 'C44 H60 Cl4 N8 O4 Zn2'
_chemical_formula_sum 'C44 H60 Cl4 N8 O4 Zn2'
_chemical_formula_weight 1037.54
_space_group_crystal_system monoclinic
_space_group_IT_number 14
_space_group_name_Hall '-P 2yn'
_space_group_name_H-M_alt 'P 1 21/n 1'
_atom_sites_solution_hydrogens geom
_cell_angle_alpha 90
_cell_angle_beta 96.203(2)
_cell_angle_gamma 90
_cell_formula_units_Z 2
_cell_length_a 9.5030(4)
_cell_length_b 19.1113(9)
_cell_length_c 13.3218(6)
_cell_measurement_reflns_used 9968
_cell_measurement_temperature 100(2)
_cell_measurement_theta_max 25.73
_cell_measurement_theta_min 2.19
_cell_volume 2405.27(19)
_computing_cell_refinement 'SAINT V8.38A (?, 2016)'
_computing_data_reduction 'SAINT V8.38A (?, 2016)'
_computing_molecular_graphics 'Olex2 (Dolomanov et al., 2009)'
_computing_publication_material 'Olex2 (Dolomanov et al., 2009)'
_computing_structure_refinement 'XL (Sheldrick, 2008)'
_computing_structure_solution 'XS (Sheldrick, 2008)'
_diffrn_ambient_temperature 100(2)
_diffrn_measured_fraction_theta_full 0.959
_diffrn_measured_fraction_theta_max 0.959
_diffrn_measurement_device_type 'Single-axis Bruker MD2M diffractometer'
_diffrn_measurement_method '\f scans'
_diffrn_radiation_detector 'Dectris PILATUS 6M'
_diffrn_radiation_monochromator 'Si 111'
_diffrn_radiation_probe x-ray
_diffrn_radiation_wavelength 0.72932
_diffrn_reflns_av_R_equivalents 0.0516
_diffrn_reflns_av_unetI/netI 0.0437
_diffrn_reflns_Laue_measured_fraction_full 0.959
_diffrn_reflns_Laue_measured_fraction_max 0.959
_diffrn_reflns_limit_h_max 11
_diffrn_reflns_limit_h_min -11
_diffrn_reflns_limit_k_max 22
_diffrn_reflns_limit_k_min -22
_diffrn_reflns_limit_l_max 15
_diffrn_reflns_limit_l_min -15
_diffrn_reflns_number 17476
_diffrn_reflns_point_group_measured_fraction_full 0.959
_diffrn_reflns_point_group_measured_fraction_max 0.959
_diffrn_reflns_theta_full 25.773
_diffrn_reflns_theta_max 25.773
_diffrn_reflns_theta_min 1.920
_diffrn_source synchrotron
_diffrn_standards_number 0
_exptl_absorpt_coefficient_mu 1.353
_exptl_absorpt_correction_T_max 0.0189
_exptl_absorpt_correction_T_min 0.0048
_exptl_absorpt_correction_type multi-scan
_exptl_absorpt_process_details
'SADABS-2016/2 (Bruker,2016/2) was used for absorption correction. wR2(int) was 0.1878 before and 0.0757 after correction. The Ratio of minimum to maximum transmission is 0.2540. The \l/2 correction factor is Not present.'
_exptl_crystal_colour colourless
_exptl_crystal_colour_primary colourless
_exptl_crystal_density_diffrn 1.433
_exptl_crystal_description block
_exptl_crystal_F_000 1080
_refine_diff_density_max 1.134
_refine_diff_density_min -0.723
_refine_diff_density_rms 0.119
_refine_ls_extinction_coef .
_refine_ls_extinction_method none
_refine_ls_goodness_of_fit_ref 1.064
_refine_ls_hydrogen_treatment constr
_refine_ls_matrix_type full
_refine_ls_number_parameters 284
_refine_ls_number_reflns 4097
_refine_ls_number_restraints 0
_refine_ls_restrained_S_all 1.064
_refine_ls_R_factor_all 0.0466
_refine_ls_R_factor_gt 0.0457
_refine_ls_shift/su_max 0.001
_refine_ls_shift/su_mean 0.000
_refine_ls_structure_factor_coef Fsqd
_refine_ls_weighting_details 'w=1/[\s^2^(Fo^2^)+(0.1014P)^2^+0.4394P] where P=(Fo^2^+2Fc^2^)/3'
_refine_ls_weighting_scheme calc
_refine_ls_wR_factor_gt 0.1320
_refine_ls_wR_factor_ref 0.1344
_reflns_Friedel_coverage 0.000
_reflns_Friedel_fraction_full .
_reflns_Friedel_fraction_max .
_reflns_number_gt 3906
_reflns_number_total 4097
_reflns_threshold_expression 'I > 2\s(I)'
_cod_data_source_file ICA-2020-506-1195462.cif
_cod_data_source_block js98_a
_cod_database_code 1565160
_shelx_space_group_comment
;
The symmetry employed for this shelxl refinement is uniquely defined
by the following loop, which should always be used as a source of
symmetry information in preference to the above space-group names.
They are only intended as comments.
;
_olex2_refinement_description
;
1. Fixed Uiso
 At 1.2 times of:
  All C(H) groups, All C(H,H) groups
 At 1.5 times of:
  All C(H,H,H) groups
2.a Secondary CH2 refined with riding coordinates:
 C8(H8A,H8B), C9(H9A,H9B), C11(H11A,H11B), C18(H18A,H18B), C20(H20A,H20B),
 C21(H21A,H21B)
2.b Aromatic/amide H refined with riding coordinates:
 C5(H5), C13(H13), C14(H14), C16(H16), C17(H17), C25(H25)
2.c Idealised Me refined as rotating group:
 C4(H4A,H4B,H4C), C7(H7A,H7B,H7C), C24(H24A,H24B,H24C), C27(H27A,H27B,H27C)
;
_olex2_submission_special_instructions 'No special instructions were received'

loop_
_space_group_symop_operation_xyz
'x, y, z'
'-x+1/2, y+1/2, -z+1/2'
'-x, -y, -z'
'x-1/2, -y-1/2, z-1/2'

loop_
_atom_site_label
_atom_site_type_symbol
_atom_site_fract_x
_atom_site_fract_y
_atom_site_fract_z
_atom_site_U_iso_or_equiv
_atom_site_adp_type
_atom_site_occupancy
_atom_site_site_symmetry_order
_atom_site_calc_flag
_atom_site_refinement_flags_posn
_atom_site_refinement_flags_adp
_atom_site_refinement_flags_occupancy
_atom_site_disorder_assembly
_atom_site_disorder_group
C3 C 0.2030(3) 0.48265(15) 0.8271(2) 0.0503(6) Uani 1 1 d . . . . .
C4 C 0.1395(3) 0.5041(2) 0.9202(3) 0.0697(9) Uani 1 1 d . . . . .
H4A H 0.039334 0.490859 0.913893 0.105 Uiso 1 1 calc GR . . . .
H4B H 0.147991 0.554941 0.928758 0.105 Uiso 1 1 calc GR . . . .
H4C H 0.189571 0.480686 0.979014 0.105 Uiso 1 1 calc GR . . . .
C5 C 0.2540(3) 0.52212(14) 0.7526(2) 0.0519(6) Uani 1 1 d . . . . .
H5 H 0.258564 0.571728 0.749676 0.062 Uiso 1 1 calc R . . . .
C6 C 0.2974(3) 0.47512(14) 0.68244(19) 0.0468(6) Uani 1 1 d . . . . .
C7 C 0.3647(4) 0.49140(16) 0.5889(2) 0.0618(8) Uani 1 1 d . . . . .
H7A H 0.465981 0.480623 0.599941 0.093 Uiso 1 1 calc GR . . . .
H7B H 0.351896 0.541160 0.572624 0.093 Uiso 1 1 calc GR . . . .
H7C H 0.320260 0.463123 0.532840 0.093 Uiso 1 1 calc GR . . . .
C8 C 0.1930(3) 0.35250(15) 0.86072(19) 0.0463(6) Uani 1 1 d . . . . .
H8A H 0.145456 0.316013 0.816519 0.056 Uiso 1 1 calc R . . . .
H8B H 0.130164 0.364404 0.912817 0.056 Uiso 1 1 calc R . . . .
C9 C 0.3304(3) 0.32386(13) 0.9114(2) 0.0454(6) Uani 1 1 d . . . . .
H9A H 0.313959 0.278062 0.942870 0.054 Uiso 1 1 calc R . . . .
H9B H 0.398519 0.317042 0.861045 0.054 Uiso 1 1 calc R . . . .
C11 C 0.5355(3) 0.36467(14) 1.00959(18) 0.0450(5) Uani 1 1 d . . . . .
H11A H 0.558304 0.314433 1.019530 0.054 Uiso 1 1 calc R . . . .
H11B H 0.566308 0.389389 1.073496 0.054 Uiso 1 1 calc R . . . .
C12 C 0.6156(3) 0.39332(13) 0.92686(18) 0.0407(5) Uani 1 1 d . . . . .
C13 C 0.5731(3) 0.45622(13) 0.88093(19) 0.0434(5) Uani 1 1 d . . . . .
H13 H 0.491928 0.479531 0.900313 0.052 Uiso 1 1 calc R . . . .
C14 C 0.6473(3) 0.48559(13) 0.80713(19) 0.0435(5) Uani 1 1 d . . . . .
H14 H 0.616377 0.528631 0.776596 0.052 Uiso 1 1 calc R . . . .
C15 C 0.7669(3) 0.45237(13) 0.77747(17) 0.0408(5) Uani 1 1 d . . . . .
C16 C 0.8078(3) 0.38922(13) 0.82204(19) 0.0441(5) Uani 1 1 d . . . . .
H16 H 0.887725 0.365409 0.801610 0.053 Uiso 1 1 calc R . . . .
C17 C 0.7336(3) 0.35985(13) 0.89659(19) 0.0438(5) Uani 1 1 d . . . . .
H17 H 0.764141 0.316661 0.926825 0.053 Uiso 1 1 calc R . . . .
C18 C 0.8467(3) 0.48435(14) 0.69759(19) 0.0454(6) Uani 1 1 d . . . . .
H18A H 0.947406 0.470122 0.708266 0.054 Uiso 1 1 calc R . . . .
H18B H 0.806636 0.467923 0.630012 0.054 Uiso 1 1 calc R . . . .
C20 C 0.9089(3) 0.59415(14) 0.6318(2) 0.0465(6) Uani 1 1 d . . . . .
H20A H 0.885914 0.573624 0.563736 0.056 Uiso 1 1 calc R . . . .
H20B H 1.012408 0.590774 0.650308 0.056 Uiso 1 1 calc R . . . .
C21 C 0.8621(3) 0.66979(13) 0.6322(2) 0.0437(6) Uani 1 1 d . . . . .
H21A H 0.882283 0.688899 0.701312 0.052 Uiso 1 1 calc R . . . .
H21B H 0.917310 0.697230 0.587064 0.052 Uiso 1 1 calc R . . . .
C23 C 0.6049(3) 0.68295(11) 0.6576(2) 0.0438(6) Uani 1 1 d . . . . .
C24 C 0.6282(4) 0.68855(16) 0.7694(2) 0.0569(7) Uani 1 1 d . . . . .
H24A H 0.686753 0.649301 0.796678 0.085 Uiso 1 1 calc GR . . . .
H24B H 0.536773 0.687317 0.797123 0.085 Uiso 1 1 calc GR . . . .
H24C H 0.676397 0.732713 0.788249 0.085 Uiso 1 1 calc GR . . . .
C25 C 0.4816(3) 0.68329(13) 0.5931(2) 0.0494(7) Uani 1 1 d . . . . .
H25 H 0.388058 0.686446 0.611691 0.059 Uiso 1 1 calc R . . . .
C26 C 0.5196(3) 0.67817(12) 0.4959(2) 0.0460(6) Uani 1 1 d . . . . .
C27 C 0.4271(3) 0.67736(17) 0.3969(3) 0.0627(8) Uani 1 1 d . . . . .
H27A H 0.435682 0.722151 0.362291 0.094 Uiso 1 1 calc GR . . . .
H27B H 0.328367 0.670076 0.409319 0.094 Uiso 1 1 calc GR . . . .
H27C H 0.456955 0.639329 0.354658 0.094 Uiso 1 1 calc GR . . . .
Cl1 Cl -0.00761(6) 0.33152(3) 0.59093(5) 0.04512(19) Uani 1 1 d . . . . .
Cl2 Cl 0.29625(7) 0.21937(3) 0.69963(5) 0.0466(2) Uani 1 1 d . . . . .
N1 N 0.2738(2) 0.40902(11) 0.71136(14) 0.0403(4) Uani 1 1 d . . . . .
N2 N 0.2145(2) 0.41464(11) 0.80058(15) 0.0427(5) Uani 1 1 d . . . . .
N22 N 0.7128(2) 0.67766(9) 0.59934(18) 0.0391(5) Uani 1 1 d . . . . .
N28 N 0.6620(2) 0.67428(10) 0.49941(16) 0.0402(5) Uani 1 1 d . . . . .
O10 O 0.38603(18) 0.37251(10) 0.98666(12) 0.0460(4) Uani 1 1 d . . . . .
O19 O 0.8358(2) 0.55799(10) 0.70328(14) 0.0520(5) Uani 1 1 d . . . . .
Zn1 Zn 0.22861(3) 0.32128(2) 0.62363(2) 0.03790(16) Uani 1 1 d . . . . .

loop_
_atom_site_aniso_label
_atom_site_aniso_U_11
_atom_site_aniso_U_22
_atom_site_aniso_U_33
_atom_site_aniso_U_23
_atom_site_aniso_U_13
_atom_site_aniso_U_12
C3 0.0467(13) 0.0473(15) 0.0575(15) -0.0164(12) 0.0084(11) 0.0042(10)
C4 0.0558(16) 0.079(2) 0.078(2) -0.0377(18) 0.0207(15) -0.0010(14)
C5 0.0546(14) 0.0355(13) 0.0640(16) -0.0058(11) -0.0007(12) 0.0030(11)
C6 0.0553(14) 0.0374(13) 0.0468(13) 0.0003(10) 0.0012(11) -0.0040(10)
C7 0.089(2) 0.0458(16) 0.0502(15) 0.0076(12) 0.0052(15) -0.0200(14)
C8 0.0491(13) 0.0503(15) 0.0424(12) -0.0042(11) 0.0178(10) -0.0077(11)
C9 0.0546(15) 0.0423(14) 0.0409(13) 0.0015(9) 0.0122(12) -0.0090(10)
C11 0.0524(13) 0.0420(13) 0.0418(12) 0.0029(10) 0.0098(10) -0.0027(10)
C12 0.0451(12) 0.0361(12) 0.0415(11) -0.0012(9) 0.0069(10) -0.0044(9)
C13 0.0441(12) 0.0373(12) 0.0506(13) 0.0026(10) 0.0137(11) 0.0007(9)
C14 0.0464(12) 0.0365(12) 0.0491(13) 0.0052(10) 0.0111(11) 0.0006(10)
C15 0.0440(12) 0.0384(12) 0.0408(12) -0.0006(10) 0.0082(10) -0.0018(9)
C16 0.0465(12) 0.0380(13) 0.0495(13) -0.0008(10) 0.0131(10) 0.0027(10)
C17 0.0535(13) 0.0318(12) 0.0470(12) 0.0021(10) 0.0092(11) -0.0004(10)
C18 0.0466(12) 0.0421(13) 0.0492(13) 0.0027(10) 0.0134(11) 0.0026(10)
C20 0.0469(13) 0.0462(14) 0.0492(13) 0.0083(11) 0.0179(11) 0.0004(10)
C21 0.0494(14) 0.0429(13) 0.0407(13) 0.0014(10) 0.0135(11) -0.0076(10)
C23 0.0579(15) 0.0289(12) 0.0495(14) -0.0029(9) 0.0277(13) -0.0012(9)
C24 0.0783(19) 0.0504(15) 0.0477(15) -0.0053(12) 0.0327(14) -0.0050(13)
C25 0.0513(15) 0.0380(14) 0.0641(18) 0.0002(10) 0.0300(14) 0.0021(10)
C26 0.0437(13) 0.0410(14) 0.0557(15) 0.0010(10) 0.0159(12) 0.0005(9)
C27 0.0463(15) 0.076(2) 0.066(2) 0.0050(14) 0.0085(14) -0.0024(12)
Cl1 0.0442(3) 0.0446(4) 0.0499(4) -0.0022(2) 0.0205(3) -0.0015(2)
Cl2 0.0580(4) 0.0333(3) 0.0498(4) 0.0019(2) 0.0120(3) -0.0007(2)
N1 0.0499(11) 0.0346(10) 0.0381(10) -0.0022(8) 0.0124(8) -0.0035(8)
N2 0.0475(11) 0.0405(11) 0.0422(10) -0.0062(8) 0.0144(9) -0.0002(8)
N22 0.0510(12) 0.0314(11) 0.0379(10) -0.0010(7) 0.0184(9) -0.0022(7)
N28 0.0455(11) 0.0372(11) 0.0403(11) -0.0012(7) 0.0159(9) -0.0011(7)
O10 0.0513(9) 0.0491(10) 0.0395(8) -0.0006(7) 0.0138(7) -0.0042(8)
O19 0.0640(11) 0.0415(10) 0.0551(10) 0.0084(8) 0.0278(9) 0.0034(8)
Zn1 0.0459(2) 0.0326(2) 0.0377(2) -0.00130(9) 0.01582(15) -0.00229(9)

loop_
_atom_type_symbol
_atom_type_description
_atom_type_scat_dispersion_real
_atom_type_scat_dispersion_imag
_atom_type_scat_source
C C 0.0040 0.0020 'International Tables Vol C Tables 4.2.6.8 and 6.1.1.4'
H H 0.0000 0.0000 'International Tables Vol C Tables 4.2.6.8 and 6.1.1.4'
Cl Cl 0.1550 0.1690 'International Tables Vol C Tables 4.2.6.8 and 6.1.1.4'
N N 0.0070 0.0030 'International Tables Vol C Tables 4.2.6.8 and 6.1.1.4'
O O 0.0120 0.0060 'International Tables Vol C Tables 4.2.6.8 and 6.1.1.4'
Zn Zn 0.2970 1.5350 'International Tables Vol C Tables 4.2.6.8 and 6.1.1.4'

loop_
_geom_angle_atom_site_label_1
_geom_angle_atom_site_label_2
_geom_angle_atom_site_label_3
_geom_angle
_geom_angle_site_symmetry_1
_geom_angle_site_symmetry_3
C5 C3 C4 130.8(3) . .
N2 C3 C4 122.1(3) . .
N2 C3 C5 107.0(2) . .
C3 C4 H4A 109.5 . .
C3 C4 H4B 109.5 . .
C3 C4 H4C 109.5 . .
H4A C4 H4B 109.5 . .
H4A C4 H4C 109.5 . .
H4B C4 H4C 109.5 . .
C3 C5 H5 126.7 . .
C3 C5 C6 106.5(2) . .
C6 C5 H5 126.7 . .
C5 C6 C7 127.7(3) . .
N1 C6 C5 110.0(2) . .
N1 C6 C7 122.3(2) . .
C6 C7 H7A 109.5 . .
C6 C7 H7B 109.5 . .
C6 C7 H7C 109.5 . .
H7A C7 H7B 109.5 . .
H7A C7 H7C 109.5 . .
H7B C7 H7C 109.5 . .
H8A C8 H8B 107.9 . .
C9 C8 H8A 109.2 . .
C9 C8 H8B 109.2 . .
N2 C8 H8A 109.2 . .
N2 C8 H8B 109.2 . .
N2 C8 C9 112.1(2) . .
C8 C9 H9A 110.0 . .
C8 C9 H9B 110.0 . .
H9A C9 H9B 108.4 . .
O10 C9 C8 108.4(2) . .
O10 C9 H9A 110.0 . .
O10 C9 H9B 110.0 . .
H11A C11 H11B 107.9 . .
C12 C11 H11A 109.2 . .
C12 C11 H11B 109.2 . .
O10 C11 H11A 109.2 . .
O10 C11 H11B 109.2 . .
O10 C11 C12 111.98(19) . .
C13 C12 C11 119.4(2) . .
C17 C12 C11 122.2(2) . .
C17 C12 C13 118.4(2) . .
C12 C13 H13 119.5 . .
C14 C13 C12 121.1(2) . .
C14 C13 H13 119.5 . .
C13 C14 H14 119.7 . .
C13 C14 C15 120.5(2) . .
C15 C14 H14 119.7 . .
C14 C15 C18 120.3(2) . .
C16 C15 C14 118.4(2) . .
C16 C15 C18 121.3(2) . .
C15 C16 H16 119.5 . .
C15 C16 C17 121.1(2) . .
C17 C16 H16 119.5 . .
C12 C17 C16 120.5(2) . .
C12 C17 H17 119.8 . .
C16 C17 H17 119.8 . .
C15 C18 H18A 109.9 . .
C15 C18 H18B 109.9 . .
H18A C18 H18B 108.3 . .
O19 C18 C15 108.75(19) . .
O19 C18 H18A 109.9 . .
O19 C18 H18B 109.9 . .
H20A C20 H20B 108.5 . .
C21 C20 H20A 110.3 . .
C21 C20 H20B 110.3 . .
O19 C20 H20A 110.3 . .
O19 C20 H20B 110.3 . .
O19 C20 C21 107.3(2) . .
C20 C21 H21A 109.2 . .
C20 C21 H21B 109.2 . .
H21A C21 H21B 107.9 . .
N22 C21 C20 112.2(2) . .
N22 C21 H21A 109.2 . .
N22 C21 H21B 109.2 . .
C25 C23 C24 130.6(2) . .
N22 C23 C24 122.6(3) . .
N22 C23 C25 106.8(2) . .
C23 C24 H24A 109.5 . .
C23 C24 H24B 109.5 . .
C23 C24 H24C 109.5 . .
H24A C24 H24B 109.5 . .
H24A C24 H24C 109.5 . .
H24B C24 H24C 109.5 . .
C23 C25 H25 126.5 . .
C23 C25 C26 107.0(2) . .
C26 C25 H25 126.5 . .
C25 C26 C27 129.3(3) . .
N28 C26 C25 109.5(3) . .
N28 C26 C27 121.2(2) . .
C26 C27 H27A 109.5 . .
C26 C27 H27B 109.5 . .
C26 C27 H27C 109.5 . .
H27A C27 H27B 109.5 . .
H27A C27 H27C 109.5 . .
H27B C27 H27C 109.5 . .
C6 N1 N2 105.72(19) . .
C6 N1 Zn1 129.17(16) . .
N2 N1 Zn1 118.30(14) . .
C3 N2 C8 128.1(2) . .
C3 N2 N1 110.7(2) . .
N1 N2 C8 120.41(19) . .
C23 N22 C21 127.8(2) . .
C23 N22 N28 110.6(2) . .
N28 N22 C21 121.4(2) . .
C26 N28 N22 106.1(2) . .
C26 N28 Zn1 124.52(19) . 3_666
N22 N28 Zn1 128.69(17) . 3_666
C9 O10 C11 111.5(2) . .
C18 O19 C20 113.89(19) . .
Cl1 Zn1 Cl2 113.09(2) . .
N1 Zn1 Cl1 100.45(6) . .
N1 Zn1 Cl2 114.57(6) . .
N28 Zn1 Cl1 115.23(7) 3_666 .
N28 Zn1 Cl2 104.59(6) 3_666 .
N28 Zn1 N1 109.23(8) 3_666 .

loop_
_geom_bond_atom_site_label_1
_geom_bond_atom_site_label_2
_geom_bond_distance
_geom_bond_site_symmetry_2
C3 C4 1.494(4) .
C3 C5 1.376(4) .
C3 N2 1.355(3) .
C4 H4A 0.9800 .
C4 H4B 0.9800 .
C4 H4C 0.9800 .
C5 H5 0.9500 .
C5 C6 1.391(4) .
C6 C7 1.493(4) .
C6 N1 1.347(3) .
C7 H7A 0.9800 .
C7 H7B 0.9800 .
C7 H7C 0.9800 .
C8 H8A 0.9900 .
C8 H8B 0.9900 .
C8 C9 1.506(4) .
C8 N2 1.459(3) .
C9 H9A 0.9900 .
C9 H9B 0.9900 .
C9 O10 1.426(3) .
C11 H11A 0.9900 .
C11 H11B 0.9900 .
C11 C12 1.508(3) .
C11 O10 1.428(3) .
C12 C13 1.389(4) .
C12 C17 1.389(4) .
C13 H13 0.9500 .
C13 C14 1.389(3) .
C14 H14 0.9500 .
C14 C15 1.396(3) .
C15 C16 1.382(4) .
C15 C18 1.502(3) .
C16 H16 0.9500 .
C16 C17 1.396(4) .
C17 H17 0.9500 .
C18 H18A 0.9900 .
C18 H18B 0.9900 .
C18 O19 1.414(3) .
C20 H20A 0.9900 .
C20 H20B 0.9900 .
C20 C21 1.513(4) .
C20 O19 1.418(3) .
C21 H21A 0.9900 .
C21 H21B 0.9900 .
C21 N22 1.447(4) .
C23 C24 1.487(4) .
C23 C25 1.376(4) .
C23 N22 1.355(3) .
C24 H24A 0.9800 .
C24 H24B 0.9800 .
C24 H24C 0.9800 .
C25 H25 0.9500 .
C25 C26 1.384(4) .
C26 C27 1.504(5) .
C26 N28 1.351(4) .
C27 H27A 0.9800 .
C27 H27B 0.9800 .
C27 H27C 0.9800 .
Cl1 Zn1 2.2485(7) .
Cl2 Zn1 2.2563(7) .
N1 N2 1.374(3) .
N1 Zn1 2.062(2) .
N22 N28 1.367(3) .
N28 Zn1 2.035(2) 3_666
